data_4518247
loop_
_publ_author_name
'Uno, Hiroto'
'Kawai, Koki'
'Shiro, Motoo'
'Shibata, Norio'

_publ_section_title
;
 Modular Synthesis of Medium-Sized Fluorinated and Nonfluorinated
 Heterocyclic Lactones by Sequential CN-Bond-Cleaving Ring Expansion under
 Pd Catalysis
;
_journal_name_full 'ACS Catalysis'
_journal_page_first 14117
_journal_page_last 14126
_journal_paper_doi 10.1021/acscatal.0c03927
_journal_year 2020
_chemical_formula_moiety 'C26 H25 F2 N O4 S'
_chemical_formula_sum 'C26 H25 F2 N O4 S'
_chemical_formula_weight 485.54
_space_group_crystal_system monoclinic
_space_group_IT_number 14
_space_group_name_Hall '-P 2ybc'
_space_group_name_H-M_alt 'P 1 21/c 1'
_atom_sites_solution_hydrogens geom
_atom_sites_solution_primary direct
_atom_sites_solution_secondary difmap
_cell_angle_alpha 90.0000
_cell_angle_beta 102.923(7)
_cell_angle_gamma 90.0000
_cell_formula_units_Z 4
_cell_length_a 18.2175(7)
_cell_length_b 7.7392(3)
_cell_length_c 16.7579(8)
_cell_measurement_reflns_used 13013
_cell_measurement_temperature 173
_cell_measurement_theta_max 27.44
_cell_measurement_theta_min 2.29
_cell_volume 2302.83(18)
_computing_cell_refinement 'RAPID AUTO'
_computing_data_collection 'RAPID AUTO (Rigaku, ????)'
_computing_data_reduction 'RAPID AUTO'
_computing_molecular_graphics 'CrystalStructure 4.3'
_computing_publication_material 'CrystalStructure 4.3 (Rigaku, 2018)'
_computing_structure_refinement 'SHELXL Version 2018/3 (Sheldrick, 2008)'
_computing_structure_solution 'SHELXT Version 2018/2 (Sheldrick, 2014)'
_diffrn_ambient_temperature 173
_diffrn_detector_area_resol_mean 10.000
_diffrn_measured_fraction_theta_full 0.998
_diffrn_measured_fraction_theta_max 0.994
_diffrn_measurement_device_type 'Rigaku R-AXIS RAPID'
_diffrn_measurement_method \w
_diffrn_radiation_type 'Mo K\a'
_diffrn_radiation_wavelength 0.71075
_diffrn_reflns_av_R_equivalents 0.0655
_diffrn_reflns_av_unetI/netI 0.0697
_diffrn_reflns_Laue_measured_fraction_full 0.998
_diffrn_reflns_Laue_measured_fraction_max 0.994
_diffrn_reflns_limit_h_max 23
_diffrn_reflns_limit_h_min -23
_diffrn_reflns_limit_k_max 9
_diffrn_reflns_limit_k_min -10
_diffrn_reflns_limit_l_max 21
_diffrn_reflns_limit_l_min -21
_diffrn_reflns_number 18949
_diffrn_reflns_point_group_measured_fraction_full 0.998
_diffrn_reflns_point_group_measured_fraction_max 0.994
_diffrn_reflns_theta_full 25.242
_diffrn_reflns_theta_max 27.473
_diffrn_reflns_theta_min 2.294
_diffrn_standards_number 0
_exptl_absorpt_coefficient_mu 0.191
_exptl_absorpt_correction_T_max 0.991
_exptl_absorpt_correction_T_min 0.593
_exptl_absorpt_correction_type multi-scan
_exptl_absorpt_process_details 'ABSCOR (Rigaku, 1995)'
_exptl_crystal_colour colorless
_exptl_crystal_density_diffrn 1.400
_exptl_crystal_density_method 'not measured'
_exptl_crystal_description block
_exptl_crystal_F_000 1016.00
_exptl_crystal_size_max 0.300
_exptl_crystal_size_mid 0.100
_exptl_crystal_size_min 0.050
_refine_diff_density_max 0.44
_refine_diff_density_min -0.43
_refine_ls_extinction_method none
_refine_ls_goodness_of_fit_ref 1.051
_refine_ls_hydrogen_treatment constr
_refine_ls_number_parameters 271
_refine_ls_number_reflns 5230
_refine_ls_number_restraints 0
_refine_ls_R_factor_all 0.1248
_refine_ls_R_factor_gt 0.0721
_refine_ls_shift/su_max 0.005
_refine_ls_structure_factor_coef Fsqd
_refine_ls_weighting_details 'w = 1/[\s^2^(Fo^2^)+(0.0421P)^2^+3.1710P] where P=(Fo^2^+2Fc^2^)/3'
_refine_ls_weighting_scheme calc
_refine_ls_wR_factor_gt 0.1370
_refine_ls_wR_factor_ref 0.1525
_reflns_Friedel_coverage 0.000
_reflns_number_gt 3411
_reflns_number_total 5230
_reflns_threshold_expression F^2^>2.0\s(F^2^)
_cod_data_source_file cs0c03927_si_005.cif
_cod_data_source_block MS064
_cod_original_cell_volume 2302.84(18)
_cod_database_code 4518247
_verf_plat201_alert_2_a
;
PROBLEM: Isotropic non-H Atoms in Main Residues  ....... 15 Report
         F1A F2A O1A O2A C7A C8A etc.

RESPONSE: The atoms in the disordered model were heavily superimposed,
          see _publ_section_exptl_refinement
;

loop_
_space_group_symop_id
_space_group_symop_operation_xyz
1 +X,+Y,+Z
2 -X,1/2+Y,1/2-Z
3 -X,-Y,-Z
4 +X,-1/2-Y,-1/2+Z

loop_
_atom_site_label
_atom_site_type_symbol
_atom_site_fract_x
_atom_site_fract_y
_atom_site_fract_z
_atom_site_U_iso_or_equiv
_atom_site_adp_type
_atom_site_occupancy
_atom_site_site_symmetry_order
_atom_site_calc_flag
_atom_site_refinement_flags_posn
_atom_site_refinement_flags_adp
_atom_site_refinement_flags_occupancy
_atom_site_disorder_assembly
_atom_site_disorder_group
S1 S 0.65323(5) 0.44086(10) 0.36964(5) 0.0330(2) Uani 1 1 d . . . . .
O3 O 0.68034(14) 0.4474(3) 0.29586(13) 0.0468(6) Uani 1 1 d . . . . .
O4 O 0.61749(13) 0.2896(3) 0.39142(14) 0.0429(6) Uani 1 1 d . . . . .
N1 N 0.72904(14) 0.4710(3) 0.44462(14) 0.0299(6) Uani 1 1 d . . . . .
C1 C 0.73196(17) 0.2899(4) 0.56757(17) 0.0300(7) Uani 1 1 d . . . . .
C2 C 0.72197(19) 0.2770(4) 0.64743(19) 0.0371(8) Uani 1 1 d . . . . .
H2 H 0.732897 0.170856 0.676065 0.045 Uiso 1 1 calc R U . . .
C3 C 0.6966(2) 0.4148(5) 0.68567(19) 0.0439(9) Uani 1 1 d . . . . .
H3 H 0.689920 0.403676 0.740045 0.053 Uiso 1 1 calc R U . . .
C4 C 0.6811(2) 0.5690(5) 0.6443(2) 0.0471(9) Uani 1 1 d . . . . .
H4 H 0.663307 0.664482 0.670157 0.057 Uiso 1 1 calc R U . . .
C5 C 0.6911(2) 0.5855(4) 0.56580(19) 0.0396(8) Uani 1 1 d . . . . .
H5 H 0.680181 0.692546 0.537892 0.048 Uiso 1 1 calc R U . . .
C6 C 0.71714(17) 0.4474(4) 0.52675(17) 0.0301(7) Uani 1 1 d . . . . .
F1A F 0.7957(2) 0.0209(5) 0.5852(2) 0.0361(9) Uiso 0.640(7) 1 d . . P A 1
F2A F 0.6844(2) 0.0235(4) 0.5053(2) 0.0357(9) Uiso 0.640(7) 1 d . . P A 1
O1A O 0.8515(4) 0.1896(8) 0.4704(4) 0.0365(19) Uiso 0.640(7) 1 d . . P A 1
O2A O 0.7524(3) 0.0577(9) 0.3915(4) 0.0390(18) Uiso 0.640(7) 1 d . . P A 1
C7A C 0.7490(5) 0.1205(12) 0.5277(5) 0.032(2) Uiso 0.640(7) 1 d . . P A 1
C8A C 0.7816(4) 0.1195(11) 0.4536(5) 0.032(3) Uiso 0.640(7) 1 d . . P A 1
C9A C 0.8912(4) 0.1871(10) 0.4025(5) 0.0388(19) Uiso 0.640(7) 1 d . . P A 1
H9A H 0.945842 0.170143 0.424711 0.047 Uiso 0.640(7) 1 calc R U P A 1
H9B H 0.872489 0.089590 0.365263 0.047 Uiso 0.640(7) 1 calc R U P A 1
C10A C 0.8786(3) 0.3510(7) 0.3568(3) 0.0363(15) Uiso 0.640(7) 1 d . . P A 1
H10A H 0.823586 0.363547 0.335491 0.044 Uiso 0.640(7) 1 calc R U P A 1
H10B H 0.901511 0.339634 0.308829 0.044 Uiso 0.640(7) 1 calc R U P A 1
C11A C 0.9075(4) 0.5202(7) 0.4005(3) 0.0341(14) Uiso 0.640(7) 1 d . . P A 1
H11A H 0.959825 0.497440 0.432740 0.041 Uiso 0.640(7) 1 calc R U P A 1
C14A C 0.9132(3) 0.6636(7) 0.3380(3) 0.047(5) Uiso 0.640(7) 1 d G . P A 1
C15A C 0.9745(3) 0.7750(7) 0.3571(3) 0.0426(16) Uiso 0.640(7) 1 d G . P A 1
H15A H 1.010236 0.763048 0.407639 0.051 Uiso 0.640(7) 1 calc R U P A 1
C16A C 0.9834(2) 0.9040(6) 0.3024(3) 0.0426(14) Uiso 0.640(7) 1 d G . P A 1
H16A H 1.025291 0.980186 0.315448 0.051 Uiso 0.640(7) 1 calc R U P A 1
C17A C 0.9311(3) 0.9216(5) 0.2285(3) 0.0442(15) Uiso 0.640(7) 1 d G . P A 1
H17A H 0.937209 1.009746 0.191076 0.053 Uiso 0.640(7) 1 calc R U P A 1
C18A C 0.8698(2) 0.8102(7) 0.2094(2) 0.0492(16) Uiso 0.640(7) 1 d G . P A 1
H18A H 0.834074 0.822164 0.158886 0.059 Uiso 0.640(7) 1 calc R U P A 1
C19A C 0.8609(3) 0.6812(7) 0.2641(3) 0.046(2) Uiso 0.640(7) 1 d G . P A 1
H19A H 0.819012 0.605025 0.251073 0.055 Uiso 0.640(7) 1 calc R U P A 1
F1B F 0.8184(4) 0.0590(9) 0.5977(4) 0.0374(17) Uiso 0.360(7) 1 d . . P A 2
F2B F 0.7042(4) 0.0122(9) 0.5282(5) 0.0443(19) Uiso 0.360(7) 1 d . . P A 2
O1B O 0.8639(6) 0.1971(14) 0.4818(6) 0.030(3) Uiso 0.360(7) 1 d . . P A 2
O2B O 0.7689(6) 0.0582(16) 0.3937(7) 0.044(4) Uiso 0.360(7) 1 d . . P A 2
C7B C 0.7621(8) 0.132(2) 0.5372(9) 0.034(5) Uiso 0.360(7) 1 d . . P A 2
C8B C 0.7969(9) 0.1294(18) 0.4588(7) 0.023(4) Uiso 0.360(7) 1 d . . P A 2
C9B C 0.9072(7) 0.1985(16) 0.4205(8) 0.034(3) Uiso 0.360(7) 1 d . . P A 2
H9C H 0.951898 0.123833 0.439268 0.041 Uiso 0.360(7) 1 calc R U P A 2
H9D H 0.876616 0.146494 0.369977 0.041 Uiso 0.360(7) 1 calc R U P A 2
C10B C 0.9322(6) 0.3630(14) 0.4008(7) 0.050(3) Uiso 0.360(7) 1 d . . P A 2
H10C H 0.954464 0.348074 0.352522 0.059 Uiso 0.360(7) 1 calc R U P A 2
H10D H 0.973559 0.398763 0.446899 0.059 Uiso 0.360(7) 1 calc R U P A 2
C11B C 0.8782(7) 0.5093(14) 0.3830(7) 0.039(3) Uiso 0.360(7) 1 d . . P A 2
H11B H 0.830208 0.466732 0.347102 0.047 Uiso 0.360(7) 1 calc R U P A 2
C14B C 0.9085(5) 0.6575(10) 0.3394(5) 0.028(6) Uiso 0.360(7) 1 d G . P A 2
C15B C 0.9779(4) 0.7336(11) 0.3717(4) 0.042(3) Uiso 0.360(7) 1 d G . P A 2
H15B H 1.008595 0.691009 0.421162 0.050 Uiso 0.360(7) 1 calc R U P A 2
C16B C 1.0023(4) 0.8720(10) 0.3315(5) 0.039(2) Uiso 0.360(7) 1 d G . P A 2
H16B H 1.049727 0.924062 0.353614 0.047 Uiso 0.360(7) 1 calc R U P A 2
C17B C 0.9573(5) 0.9344(8) 0.2591(5) 0.033(2) Uiso 0.360(7) 1 d G . P A 2
H17B H 0.974044 1.029000 0.231684 0.040 Uiso 0.360(7) 1 calc R U P A 2
C18B C 0.8879(4) 0.8583(11) 0.2268(4) 0.045(3) Uiso 0.360(7) 1 d G . P A 2
H18B H 0.857222 0.900872 0.177299 0.054 Uiso 0.360(7) 1 calc R U P A 2
C19B C 0.8635(4) 0.7198(11) 0.2669(5) 0.040(3) Uiso 0.360(7) 1 d G . P A 2
H19B H 0.816085 0.667816 0.244847 0.048 Uiso 0.360(7) 1 calc R U P A 2
C12 C 0.86069(18) 0.5852(4) 0.46265(19) 0.0348(7) Uani 1 1 d . . . . .
H12A H 0.866588 0.498154 0.506903 0.042 Uiso 0.640(7) 1 calc R U P A 1
H12B H 0.884972 0.692584 0.487806 0.042 Uiso 0.640(7) 1 calc R U P A 1
H12C H 0.870954 0.500319 0.507966 0.042 Uiso 0.360(7) 1 calc R U P A 2
H12D H 0.889839 0.691994 0.480009 0.042 Uiso 0.360(7) 1 calc R U P A 2
C13 C 0.77711(19) 0.6225(4) 0.4347(2) 0.0403(8) Uani 1 1 d . . . . .
H13A H 0.764019 0.720966 0.466547 0.048 Uiso 1 1 calc R U . . .
H13B H 0.766005 0.656880 0.376298 0.048 Uiso 1 1 calc R U . . .
C20 C 0.59195(17) 0.6160(4) 0.36947(17) 0.0291(7) Uani 1 1 d . . . . .
C21 C 0.60451(19) 0.7707(4) 0.33377(18) 0.0348(7) Uani 1 1 d . . . . .
H21 H 0.645191 0.781346 0.307175 0.042 Uiso 1 1 calc R U . . .
C22 C 0.55769(19) 0.9101(4) 0.33682(19) 0.0367(8) Uani 1 1 d . . . . .
H22 H 0.566173 1.016136 0.311754 0.044 Uiso 1 1 calc R U . . .
C23 C 0.49842(18) 0.8968(4) 0.37616(18) 0.0338(7) Uani 1 1 d . . . . .
C24 C 0.48668(19) 0.7402(4) 0.4114(2) 0.0390(8) Uani 1 1 d . . . . .
H24 H 0.446131 0.729170 0.438162 0.047 Uiso 1 1 calc R U . . .
C25 C 0.53268(18) 0.6003(4) 0.4083(2) 0.0383(8) Uani 1 1 d . . . . .
H25 H 0.523836 0.493775 0.432730 0.042(10) Uiso 1 1 calc R . . . .
C26 C 0.4486(2) 1.0497(5) 0.3804(2) 0.0459(9) Uani 1 1 d . . . . .
H26A H 0.401298 1.036911 0.339456 0.055 Uiso 1 1 calc R U . . .
H26B H 0.474178 1.155603 0.369504 0.055 Uiso 1 1 calc R U . . .
H26C H 0.437986 1.056200 0.435147 0.055 Uiso 1 1 calc R U . . .

loop_
_atom_site_aniso_label
_atom_site_aniso_U_11
_atom_site_aniso_U_22
_atom_site_aniso_U_33
_atom_site_aniso_U_23
_atom_site_aniso_U_13
_atom_site_aniso_U_12
S1 0.0408(5) 0.0305(4) 0.0263(4) -0.0027(3) 0.0047(3) 0.0034(4)
O3 0.0578(15) 0.0563(16) 0.0268(11) -0.0012(11) 0.0108(10) 0.0190(14)
O4 0.0474(14) 0.0245(12) 0.0523(14) -0.0028(10) 0.0015(11) -0.0051(11)
N1 0.0378(14) 0.0251(14) 0.0265(13) 0.0041(10) 0.0066(11) -0.0037(12)
C1 0.0313(17) 0.0311(17) 0.0279(16) 0.0002(13) 0.0071(13) 0.0018(15)
C2 0.045(2) 0.0343(18) 0.0325(17) 0.0104(14) 0.0098(14) 0.0038(17)
C3 0.056(2) 0.052(2) 0.0253(16) 0.0009(15) 0.0116(15) 0.0068(19)
C4 0.068(2) 0.042(2) 0.0321(18) -0.0084(16) 0.0128(16) 0.011(2)
C5 0.056(2) 0.0290(18) 0.0309(17) -0.0004(13) 0.0039(15) 0.0062(17)
C6 0.0362(17) 0.0288(16) 0.0248(15) 0.0004(12) 0.0060(12) -0.0030(15)
C12 0.0410(18) 0.0324(18) 0.0325(16) -0.0035(13) 0.0118(14) 0.0002(16)
C13 0.045(2) 0.0328(18) 0.0438(19) 0.0098(15) 0.0100(15) -0.0008(17)
C20 0.0312(16) 0.0297(16) 0.0244(15) -0.0012(12) 0.0020(12) 0.0014(15)
C21 0.0398(18) 0.0353(18) 0.0310(17) 0.0028(13) 0.0114(14) -0.0008(16)
C22 0.0436(19) 0.0283(18) 0.0376(18) 0.0023(13) 0.0079(14) -0.0027(16)
C23 0.0357(17) 0.0324(18) 0.0298(16) -0.0047(13) 0.0000(13) 0.0002(15)
C24 0.0350(18) 0.043(2) 0.0400(19) 0.0019(15) 0.0097(15) 0.0022(17)
C25 0.0390(19) 0.037(2) 0.0391(18) 0.0069(15) 0.0086(15) -0.0039(17)
C26 0.046(2) 0.041(2) 0.049(2) -0.0082(17) 0.0081(16) 0.0045(18)

loop_
_atom_type_symbol
_atom_type_description
_atom_type_scat_dispersion_real
_atom_type_scat_dispersion_imag
_atom_type_scat_source
C C 0.0033 0.0016
;
International Tables for Crystallography
(Vol. C, Tables 4.2.6.8 and 6.1.1.4)
;
H H 0.0000 0.0000
;
International Tables for Crystallography
(Vol. C, Table 6.1.1.4)
;
F F 0.0171 0.0103
;
International Tables for Crystallography
(Vol. C, Tables 4.2.6.8 and 6.1.1.4)
;
N N 0.0061 0.0033
;
International Tables for Crystallography
(Vol. C, Tables 4.2.6.8 and 6.1.1.4)
;
O O 0.0106 0.0060
;
International Tables for Crystallography
(Vol. C, Tables 4.2.6.8 and 6.1.1.4)
;
S S 0.1246 0.1234
;
International Tables for Crystallography
(Vol. C, Tables 4.2.6.8 and 6.1.1.4)
;

loop_
_geom_angle_atom_site_label_1
_geom_angle_atom_site_label_2
_geom_angle_atom_site_label_3
_geom_angle
_geom_angle_site_symmetry_1
_geom_angle_site_symmetry_3
_geom_angle_publ_flag
O4 S1 O3 121.03(15) . . ?
O4 S1 N1 105.75(13) . . ?
O3 S1 N1 105.02(14) . . ?
O4 S1 C20 107.92(15) . . ?
O3 S1 C20 108.28(14) . . ?
N1 S1 C20 108.26(14) . . ?
C6 N1 C13 114.8(2) . . ?
C6 N1 S1 115.1(2) . . ?
C13 N1 S1 115.7(2) . . ?
C2 C1 C6 118.7(3) . . ?
C2 C1 C7B 114.3(7) . . ?
C6 C1 C7B 126.9(7) . . ?
C2 C1 C7A 116.1(4) . . ?
C6 C1 C7A 124.7(4) . . ?
C3 C2 C1 121.4(3) . . ?
C3 C2 H2 119.3 . . ?
C1 C2 H2 119.3 . . ?
C2 C3 C4 119.3(3) . . ?
C2 C3 H3 120.4 . . ?
C4 C3 H3 120.4 . . ?
C5 C4 C3 120.4(3) . . ?
C5 C4 H4 119.8 . . ?
C3 C4 H4 119.8 . . ?
C4 C5 C6 120.7(3) . . ?
C4 C5 H5 119.6 . . ?
C6 C5 H5 119.6 . . ?
C5 C6 C1 119.4(3) . . ?
C5 C6 N1 119.2(3) . . ?
C1 C6 N1 121.4(3) . . ?
C8A O1A C9A 115.7(6) . . ?
F1A C7A F2A 104.1(7) . . ?
F1A C7A C8A 106.3(6) . . ?
F2A C7A C8A 104.3(6) . . ?
F1A C7A C1 109.2(6) . . ?
F2A C7A C1 110.0(6) . . ?
C8A C7A C1 121.6(7) . . ?
O2A C8A O1A 125.0(8) . . ?
O2A C8A C7A 124.0(8) . . ?
O1A C8A C7A 110.9(7) . . ?
C10A C9A O1A 110.0(6) . . ?
C10A C9A H9A 109.7 . . ?
O1A C9A H9A 109.7 . . ?
C10A C9A H9B 109.7 . . ?
O1A C9A H9B 109.7 . . ?
H9A C9A H9B 108.2 . . ?
C9A C10A C11A 119.3(5) . . ?
C9A C10A H10A 107.5 . . ?
C11A C10A H10A 107.5 . . ?
C9A C10A H10B 107.5 . . ?
C11A C10A H10B 107.5 . . ?
H10A C10A H10B 107.0 . . ?
C10A C11A C14A 110.9(5) . . ?
C10A C11A C12 114.2(5) . . ?
C14A C11A C12 110.3(5) . . ?
C10A C11A H11A 107.0 . . ?
C14A C11A H11A 107.0 . . ?
C12 C11A H11A 107.0 . . ?
C15A C14A C19A 120.0 . . ?
C15A C14A C11A 117.5(4) . . ?
C19A C14A C11A 122.5(4) . . ?
C16A C15A C14A 120.0 . . ?
C16A C15A H15A 120.0 . . ?
C14A C15A H15A 120.0 . . ?
C17A C16A C15A 120.0 . . ?
C17A C16A H16A 120.0 . . ?
C15A C16A H16A 120.0 . . ?
C16A C17A C18A 120.0 . . ?
C16A C17A H17A 120.0 . . ?
C18A C17A H17A 120.0 . . ?
C17A C18A C19A 120.0 . . ?
C17A C18A H18A 120.0 . . ?
C19A C18A H18A 120.0 . . ?
C18A C19A C14A 120.0 . . ?
C18A C19A H19A 120.0 . . ?
C14A C19A H19A 120.0 . . ?
C8B O1B C9B 115.0(10) . . ?
F2B C7B F1B 103.0(11) . . ?
F2B C7B C1 105.0(10) . . ?
F1B C7B C1 110.9(10) . . ?
F2B C7B C8B 109.6(12) . . ?
F1B C7B C8B 103.5(11) . . ?
C1 C7B C8B 123.2(12) . . ?
O2B C8B O1B 128.2(14) . . ?
O2B C8B C7B 125.5(14) . . ?
O1B C8B C7B 105.8(10) . . ?
C10B C9B O1B 115.6(11) . . ?
C10B C9B H9C 108.4 . . ?
O1B C9B H9C 108.4 . . ?
C10B C9B H9D 108.4 . . ?
O1B C9B H9D 108.4 . . ?
H9C C9B H9D 107.4 . . ?
C9B C10B C11B 120.0(10) . . ?
C9B C10B H10C 107.3 . . ?
C11B C10B H10C 107.3 . . ?
C9B C10B H10D 107.3 . . ?
C11B C10B H10D 107.3 . . ?
H10C C10B H10D 106.9 . . ?
C10B C11B C14B 112.0(9) . . ?
C10B C11B C12 111.6(8) . . ?
C14B C11B C12 107.0(8) . . ?
C10B C11B H11B 108.7 . . ?
C14B C11B H11B 108.7 . . ?
C12 C11B H11B 108.7 . . ?
C15B C14B C19B 120.0 . . ?
C15B C14B C11B 121.7(7) . . ?
C19B C14B C11B 118.2(7) . . ?
C16B C15B C14B 120.0 . . ?
C16B C15B H15B 120.0 . . ?
C14B C15B H15B 120.0 . . ?
C15B C16B C17B 120.0 . . ?
C15B C16B H16B 120.0 . . ?
C17B C16B H16B 120.0 . . ?
C16B C17B C18B 120.0 . . ?
C16B C17B H17B 120.0 . . ?
C18B C17B H17B 120.0 . . ?
C17B C18B C19B 120.0 . . ?
C17B C18B H18B 120.0 . . ?
C19B C18B H18B 120.0 . . ?
C18B C19B C14B 120.0 . . ?
C18B C19B H19B 120.0 . . ?
C14B C19B H19B 120.0 . . ?
C13 C12 C11B 101.0(5) . . ?
C13 C12 C11A 120.9(3) . . ?
C13 C12 H12A 107.1 . . ?
C11A C12 H12A 107.1 . . ?
C13 C12 H12B 107.1 . . ?
C11A C12 H12B 107.1 . . ?
H12A C12 H12B 106.8 . . ?
C13 C12 H12C 111.6 . . ?
C11B C12 H12C 111.6 . . ?
C13 C12 H12D 111.6 . . ?
C11B C12 H12D 111.6 . . ?
H12C C12 H12D 109.4 . . ?
N1 C13 C12 112.9(3) . . ?
N1 C13 H13A 109.0 . . ?
C12 C13 H13A 109.0 . . ?
N1 C13 H13B 109.0 . . ?
C12 C13 H13B 109.0 . . ?
H13A C13 H13B 107.8 . . ?
C21 C20 C25 120.1(3) . . ?
C21 C20 S1 120.2(2) . . ?
C25 C20 S1 119.6(2) . . ?
C20 C21 C22 119.8(3) . . ?
C20 C21 H21 120.1 . . ?
C22 C21 H21 120.1 . . ?
C21 C22 C23 120.7(3) . . ?
C21 C22 H22 119.7 . . ?
C23 C22 H22 119.7 . . ?
C24 C23 C22 118.6(3) . . ?
C24 C23 C26 121.1(3) . . ?
C22 C23 C26 120.4(3) . . ?
C25 C24 C23 121.2(3) . . ?
C25 C24 H24 119.4 . . ?
C23 C24 H24 119.4 . . ?
C24 C25 C20 119.6(3) . . ?
C24 C25 H25 120.2 . . ?
C20 C25 H25 120.2 . . ?
C23 C26 H26A 109.5 . . ?
C23 C26 H26B 109.5 . . ?
H26A C26 H26B 109.5 . . ?
C23 C26 H26C 109.5 . . ?
H26A C26 H26C 109.5 . . ?
H26B C26 H26C 109.5 . . ?

loop_
_geom_bond_atom_site_label_1
_geom_bond_atom_site_label_2
_geom_bond_distance
_geom_bond_site_symmetry_2
_geom_bond_publ_flag
S1 O4 1.426(2) . ?
S1 O3 1.431(2) . ?
S1 N1 1.663(3) . ?
S1 C20 1.756(3) . ?
N1 C6 1.452(4) . ?
N1 C13 1.495(4) . ?
C1 C2 1.394(4) . ?
C1 C6 1.394(4) . ?
C1 C7B 1.474(16) . ?
C1 C7A 1.534(9) . ?
C2 C3 1.376(5) . ?
C2 H2 0.9500 . ?
C3 C4 1.378(5) . ?
C3 H3 0.9500 . ?
C4 C5 1.373(5) . ?
C4 H4 0.9500 . ?
C5 C6 1.391(4) . ?
C5 H5 0.9500 . ?
F1A C7A 1.372(9) . ?
F2A C7A 1.375(10) . ?
O1A C8A 1.354(10) . ?
O1A C9A 1.479(10) . ?
O2A C8A 1.161(10) . ?
C7A C8A 1.491(11) . ?
C9A C10A 1.473(9) . ?
C9A H9A 0.9900 . ?
C9A H9B 0.9900 . ?
C10A C11A 1.535(8) . ?
C10A H10A 0.9900 . ?
C10A H10B 0.9900 . ?
C11A C14A 1.546(6) . ?
C11A C12 1.570(6) . ?
C11A H11A 1.0000 . ?
C14A C15A 1.3900 . ?
C14A C19A 1.3901 . ?
C15A C16A 1.3900 . ?
C15A H15A 0.9500 . ?
C16A C17A 1.3899 . ?
C16A H16A 0.9500 . ?
C17A C18A 1.3900 . ?
C17A H17A 0.9500 . ?
C18A C19A 1.3900 . ?
C18A H18A 0.9500 . ?
C19A H19A 0.9500 . ?
F1B C7B 1.392(16) . ?
F2B C7B 1.389(17) . ?
O1B C8B 1.30(2) . ?
O1B C9B 1.428(16) . ?
O2B C8B 1.227(18) . ?
C7B C8B 1.58(2) . ?
C9B C10B 1.415(16) . ?
C9B H9C 0.9900 . ?
C9B H9D 0.9900 . ?
C10B C11B 1.486(16) . ?
C10B H10C 0.9900 . ?
C10B H10D 0.9900 . ?
C11B C14B 1.528(12) . ?
C11B C12 1.556(11) . ?
C11B H11B 1.0000 . ?
C14B C15B 1.3900 . ?
C14B C19B 1.3900 . ?
C15B C16B 1.3900 . ?
C15B H15B 0.9500 . ?
C16B C17B 1.3900 . ?
C16B H16B 0.9500 . ?
C17B C18B 1.3900 . ?
C17B H17B 0.9500 . ?
C18B C19B 1.3900 . ?
C18B H18B 0.9500 . ?
C19B H19B 0.9500 . ?
C12 C13 1.517(4) . ?
C12 H12A 0.9900 . ?
C12 H12B 0.9900 . ?
C12 H12C 0.9900 . ?
C12 H12D 0.9900 . ?
C13 H13A 0.9900 . ?
C13 H13B 0.9900 . ?
C20 C21 1.380(4) . ?
C20 C25 1.385(4) . ?
C21 C22 1.384(5) . ?
C21 H21 0.9500 . ?
C22 C23 1.389(5) . ?
C22 H22 0.9500 . ?
C23 C24 1.385(5) . ?
C23 C26 1.502(5) . ?
C24 C25 1.377(5) . ?
C24 H24 0.9500 . ?
C25 H25 0.9500 . ?
C26 H26A 0.9800 . ?
C26 H26B 0.9800 . ?
C26 H26C 0.9800 . ?

loop_
_geom_torsion_atom_site_label_1
_geom_torsion_atom_site_label_2
_geom_torsion_atom_site_label_3
_geom_torsion_atom_site_label_4
_geom_torsion
_geom_torsion_site_symmetry_1
_geom_torsion_site_symmetry_2
_geom_torsion_site_symmetry_3
_geom_torsion_site_symmetry_4
_geom_torsion_publ_flag
O4 S1 N1 C6 -43.3(2) . . . . ?
O3 S1 N1 C6 -172.4(2) . . . . ?
C20 S1 N1 C6 72.1(2) . . . . ?
O4 S1 N1 C13 179.0(2) . . . . ?
O3 S1 N1 C13 49.9(3) . . . . ?
C20 S1 N1 C13 -65.6(3) . . . . ?
C6 C1 C2 C3 1.2(5) . . . . ?
C7B C1 C2 C3 177.8(7) . . . . ?
C7A C1 C2 C3 -171.2(5) . . . . ?
C1 C2 C3 C4 -0.3(5) . . . . ?
C2 C3 C4 C5 -0.3(6) . . . . ?
C3 C4 C5 C6 0.0(6) . . . . ?
C4 C5 C6 C1 1.0(5) . . . . ?
C4 C5 C6 N1 -178.3(3) . . . . ?
C2 C1 C6 C5 -1.6(5) . . . . ?
C7B C1 C6 C5 -177.7(8) . . . . ?
C7A C1 C6 C5 170.1(5) . . . . ?
C2 C1 C6 N1 177.7(3) . . . . ?
C7B C1 C6 N1 1.7(9) . . . . ?
C7A C1 C6 N1 -10.6(6) . . . . ?
C13 N1 C6 C5 52.2(4) . . . . ?
S1 N1 C6 C5 -85.9(3) . . . . ?
C13 N1 C6 C1 -127.1(3) . . . . ?
S1 N1 C6 C1 94.7(3) . . . . ?
C2 C1 C7A F1A -38.4(7) . . . . ?
C6 C1 C7A F1A 149.8(5) . . . . ?
C2 C1 C7A F2A 75.2(6) . . . . ?
C6 C1 C7A F2A -96.6(7) . . . . ?
C2 C1 C7A C8A -162.6(6) . . . . ?
C6 C1 C7A C8A 25.5(9) . . . . ?
C9A O1A C8A O2A 1.0(12) . . . . ?
C9A O1A C8A C7A 176.9(7) . . . . ?
F1A C7A C8A O2A 114.4(9) . . . . ?
F2A C7A C8A O2A 4.8(11) . . . . ?
C1 C7A C8A O2A -120.0(9) . . . . ?
F1A C7A C8A O1A -61.5(9) . . . . ?
F2A C7A C8A O1A -171.1(6) . . . . ?
C1 C7A C8A O1A 64.1(9) . . . . ?
C8A O1A C9A C10A 93.9(8) . . . . ?
O1A C9A C10A C11A 63.1(8) . . . . ?
C9A C10A C11A C14A 160.9(5) . . . . ?
C9A C10A C11A C12 -73.6(7) . . . . ?
C10A C11A C14A C15A -141.3(5) . . . . ?
C12 C11A C14A C15A 91.0(5) . . . . ?
C10A C11A C14A C19A 37.2(7) . . . . ?
C12 C11A C14A C19A -90.5(5) . . . . ?
C19A C14A C15A C16A 0.0 . . . . ?
C11A C14A C15A C16A 178.5(6) . . . . ?
C14A C15A C16A C17A 0.0 . . . . ?
C15A C16A C17A C18A 0.0 . . . . ?
C16A C17A C18A C19A 0.0 . . . . ?
C17A C18A C19A C14A 0.0 . . . . ?
C15A C14A C19A C18A 0.0 . . . . ?
C11A C14A C19A C18A -178.4(6) . . . . ?
C2 C1 C7B F2B 69.5(10) . . . . ?
C6 C1 C7B F2B -114.2(9) . . . . ?
C2 C1 C7B F1B -41.0(12) . . . . ?
C6 C1 C7B F1B 135.2(8) . . . . ?
C2 C1 C7B C8B -164.3(10) . . . . ?
C6 C1 C7B C8B 12.0(16) . . . . ?
C9B O1B C8B O2B 5(2) . . . . ?
C9B O1B C8B C7B 176.8(11) . . . . ?
F2B C7B C8B O2B 13(2) . . . . ?
F1B C7B C8B O2B 122.2(14) . . . . ?
C1 C7B C8B O2B -111.2(16) . . . . ?
F2B C7B C8B O1B -159.2(11) . . . . ?
F1B C7B C8B O1B -49.9(14) . . . . ?
C1 C7B C8B O1B 76.6(14) . . . . ?
C8B O1B C9B C10B 122.4(12) . . . . ?
O1B C9B C10B C11B -48.9(15) . . . . ?
C9B C10B C11B C14B -163.2(10) . . . . ?
C9B C10B C11B C12 76.8(13) . . . . ?
C10B C11B C14B C15B -54.7(11) . . . . ?
C12 C11B C14B C15B 68.0(10) . . . . ?
C10B C11B C14B C19B 127.5(9) . . . . ?
C12 C11B C14B C19B -109.8(7) . . . . ?
C19B C14B C15B C16B 0.0 . . . . ?
C11B C14B C15B C16B -177.8(9) . . . . ?
C14B C15B C16B C17B 0.0 . . . . ?
C15B C16B C17B C18B 0.0 . . . . ?
C16B C17B C18B C19B 0.0 . . . . ?
C17B C18B C19B C14B 0.0 . . . . ?
C15B C14B C19B C18B 0.0 . . . . ?
C11B C14B C19B C18B 177.9(9) . . . . ?
C10B C11B C12 C13 -141.1(8) . . . . ?
C14B C11B C12 C13 96.0(7) . . . . ?
C10A C11A C12 C13 -58.4(6) . . . . ?
C14A C11A C12 C13 67.4(5) . . . . ?
C6 N1 C13 C12 81.2(3) . . . . ?
S1 N1 C13 C12 -141.0(2) . . . . ?
C11B C12 C13 N1 87.7(5) . . . . ?
C11A C12 C13 N1 93.0(4) . . . . ?
O4 S1 C20 C21 -166.0(2) . . . . ?
O3 S1 C20 C21 -33.3(3) . . . . ?
N1 S1 C20 C21 80.0(3) . . . . ?
O4 S1 C20 C25 16.7(3) . . . . ?
O3 S1 C20 C25 149.3(2) . . . . ?
N1 S1 C20 C25 -97.3(3) . . . . ?
C25 C20 C21 C22 -0.1(5) . . . . ?
S1 C20 C21 C22 -177.4(2) . . . . ?
C20 C21 C22 C23 0.6(5) . . . . ?
C21 C22 C23 C24 -0.8(5) . . . . ?
C21 C22 C23 C26 179.0(3) . . . . ?
C22 C23 C24 C25 0.4(5) . . . . ?
C26 C23 C24 C25 -179.3(3) . . . . ?
C23 C24 C25 C20 0.1(5) . . . . ?
C21 C20 C25 C24 -0.3(5) . . . . ?
S1 C20 C25 C24 177.1(2) . . . . ?
